data_2005474
loop_
_publ_author_name
'Fortes, A. G.'
'Johnstone, R. A. W.'
'Mahmood, S.'

_publ_section_title
;
 <i>N</i>-(1-Methyl-2-pyrrolidinylidene)-<i>p</i>-toluenesulfonamide: a
 Condensation Product of 4-Methylphenylsulfonyl Isocyanate and
 1-Methyl-2-pyrrolidone
;
_journal_issue 10
_journal_name_full 'Acta Crystallographica Section C'
_journal_page_first 2569
_journal_page_last 2570
_journal_paper_doi 10.1107/S0108270196006750
_journal_volume 52
_journal_year 1996
_chemical_formula_iupac 'C12 H16 N2 O2 S'
_chemical_formula_moiety 'C12 H16 N2 O2 S'
_chemical_formula_sum 'C12 H16 N2 O2 S'
_chemical_formula_weight 252.33
_space_group_IT_number 14
_symmetry_cell_setting monoclinic
_symmetry_space_group_name_Hall '-P 2yn'
_symmetry_space_group_name_H-M 'P 1 21/n 1'
_audit_creation_method 'from TEXRAY.INF file'
_cell_angle_alpha 90.
_cell_angle_beta 106.29(6)
_cell_angle_gamma 90.
_cell_formula_units_Z 4
_cell_length_a 8.469(8)
_cell_length_b 13.474(8)
_cell_length_c 11.256(9)
_cell_measurement_reflns_used 13
_cell_measurement_temperature 153
_cell_measurement_theta_max 5.99
_cell_measurement_theta_min 3.53
_cell_volume 1232.9(17)
_computing_cell_refinement 'MSC/AFC Diffractometer Control Software'
_computing_data_collection
;
MSC/AFC Diffractometer Control Software
(Molecular Structure Corporation, 1988)
;
_computing_data_reduction 'TEXSAN PROCESS (Molecular Structure Corporation, 1993)'
_computing_publication_material 'TEXSAN FINISH'
_computing_structure_refinement 'TEXSAN LS'
_diffrn_ambient_temperature 153
_diffrn_measurement_device 'Rigaku AFC-6S'
_diffrn_measurement_method \w/2\q
_diffrn_radiation_monochromator graphite
_diffrn_radiation_source 'X-ray tube'
_diffrn_radiation_type MoK\a
_diffrn_radiation_wavelength 0.71073
_diffrn_reflns_av_R_equivalents 0.052
_diffrn_reflns_limit_h_max 10
_diffrn_reflns_limit_h_min 0
_diffrn_reflns_limit_k_max 16
_diffrn_reflns_limit_k_min 0
_diffrn_reflns_limit_l_max 13
_diffrn_reflns_limit_l_min -13
_diffrn_reflns_number 2512
_diffrn_reflns_theta_max 24.99
_diffrn_reflns_theta_min 1.51
_diffrn_standards_decay_% '20% (see text)'
_diffrn_standards_interval_count 150
_diffrn_standards_number 3
_exptl_absorpt_coefficient_mu 0.243
_exptl_absorpt_correction_type none
_exptl_absorpt_process_details none
_exptl_crystal_colour colourless
_exptl_crystal_density_diffrn 1.359
_exptl_crystal_density_meas ?
_exptl_crystal_description prism
_exptl_crystal_F_000 536
_exptl_crystal_size_max 0.30
_exptl_crystal_size_mid 0.20
_exptl_crystal_size_min 0.20
_refine_diff_density_max 0.28
_refine_diff_density_min -0.43
_refine_ls_extinction_method none
_refine_ls_goodness_of_fit_obs 1.977
_refine_ls_hydrogen_treatment 'H atoms placed in calculated positions and not refined'
_refine_ls_matrix_type full
_refine_ls_number_parameters 154
_refine_ls_number_reflns 1403
_refine_ls_number_restraints 0
_refine_ls_R_factor_obs 0.0549
_refine_ls_shift/esd_max 0.03
_refine_ls_structure_factor_coef F
_refine_ls_weighting_details 'w = 1/[\s^2^(F^2^) + 0.3F^2^]^1/2^'
_refine_ls_weighting_scheme calc
_refine_ls_wR_factor_obs 0.0579
_reflns_number_observed 1414
_reflns_number_total 1993
_reflns_observed_criterion I>3\s(I)
_cod_data_source_file bm1075.cif
_cod_data_source_block TO76B
_cod_depositor_comments
;
The following automatic conversions were performed:

'_exptl_crystal_density_meas' value 'not measured' was changed to '?'
- the value is perceived as not measured.

Automatic conversion script
Id: cif_fix_values 3008 2015-01-20 13:52:24Z robertas 

The following automatic conversions were performed:

'_refine_ls_weighting_scheme' value 'w = 1/[\s^2^(F^2^) +
0.3F^2^]^1/2^' was changed to 'calc'. New tag
'_refine_ls_weighting_details' was created. The value of the new tag
was set to 'w = 1/[\s^2^(F^2^) + 0.3F^2^]^1/2^'.

Automatic conversion script
Id: cif_fix_values 3143 2015-03-26 13:38:13Z robertas 
;
_cod_original_cell_volume 1232.0(10)
_cod_original_sg_symbol_H-M 'P 21/n'
_cod_database_code 2005474

loop_
_symmetry_equiv_pos_as_xyz
'   +x,   +y,   +z'
1/2-x,1/2+y,1/2-z
'   -x,   -y,   -z'
1/2+x,1/2-y,1/2+z

loop_
_atom_site_aniso_label
_atom_site_aniso_U_11
_atom_site_aniso_U_22
_atom_site_aniso_U_33
_atom_site_aniso_U_12
_atom_site_aniso_U_13
_atom_site_aniso_U_23
S1 0.0334(6) 0.0318(6) 0.0359(6) 0.0029(5) 0.0136(5) 0.0038(5)
O1 0.054(2) 0.045(2) 0.045(2) 0.007(2) 0.028(2) 0.014(2)
O2 0.036(2) 0.029(2) 0.052(2) -0.0040(10) 0.009(2) -0.0050(10)
N1 0.025(2) 0.030(2) 0.028(2) 0.004(2) 0.004(2) 0.000(2)
N2 0.030(2) 0.036(2) 0.034(2) 0.008(2) 0.010(2) 0.002(2)
C1 0.038(3) 0.031(2) 0.037(3) -0.003(2) 0.014(2) 0.003(2)
C2 0.035(3) 0.054(3) 0.032(2) 0.000(2) 0.008(2) -0.003(2)
C3 0.030(2) 0.039(3) 0.031(2) 0.003(2) 0.004(2) 0.004(2)
C4 0.026(2) 0.019(2) 0.035(2) 0.002(2) 0.005(2) 0.002(2)
C5 0.026(2) 0.033(2) 0.029(2) 0.001(2) 0.010(2) 0.001(2)
C6 0.038(3) 0.039(3) 0.026(2) -0.002(2) 0.008(2) 0.001(2)
C7 0.041(3) 0.039(3) 0.034(3) -0.008(2) 0.011(2) -0.008(2)
C8 0.038(3) 0.031(3) 0.034(2) -0.001(2) 0.019(2) -0.003(2)
C9 0.037(2) 0.031(3) 0.037(3) 0.001(2) 0.004(2) -0.001(2)
C10 0.034(2) 0.031(2) 0.028(2) -0.005(2) 0.002(2) -0.007(2)
C11 0.059(3) 0.030(3) 0.054(3) -0.004(2) 0.019(3) -0.001(2)
C12 0.040(3) 0.044(3) 0.031(3) 0.006(2) -0.003(2) 0.000(2)

loop_
_atom_site_label
_atom_site_fract_x
_atom_site_fract_y
_atom_site_fract_z
_atom_site_U_iso_or_equiv
_atom_site_thermal_displace_type
S1 0.3241(1) 0.16269(8) 0.57524(10) 0.0329 Uij
O1 0.3004(4) 0.1437(2) 0.6953(3) 0.0451 Uij
O2 0.2094(3) 0.1153(2) 0.4702(3) 0.0398 Uij
N1 0.7295(4) 0.1254(2) 0.5038(3) 0.0286 Uij
N2 0.5135(4) 0.1375(3) 0.5888(3) 0.0330 Uij
C1 0.7751(5) 0.1178(3) 0.3873(4) 0.0344 Uij
C2 0.6157(5) 0.1426(3) 0.2887(4) 0.0405 Uij
C3 0.4800(5) 0.1369(3) 0.3532(4) 0.0341 Uij
C4 0.5700(5) 0.1349(3) 0.4909(4) 0.0275 Uij
C5 0.3062(5) 0.2924(3) 0.5500(4) 0.0289 Uij
C6 0.4123(5) 0.3568(3) 0.6334(4) 0.0346 Uij
C7 0.3935(5) 0.4582(3) 0.6167(4) 0.0382 Uij
C8 0.2698(5) 0.4987(3) 0.5176(4) 0.0325 Uij
C9 0.1680(5) 0.4336(3) 0.4348(4) 0.0360 Uij
C10 0.1857(5) 0.3319(3) 0.4508(3) 0.0323 Uij
C11 0.2512(6) 0.6090(3) 0.5052(5) 0.0474 Uij
C12 0.8537(5) 0.1137(3) 0.6213(4) 0.0407 Uij
H1 0.8545 0.1764 0.3923 0.0420 Uij
H2 0.7852 0.0462 0.3727 0.0420 Uij
H3 0.6001 0.0971 0.2168 0.0454 Uij
H4 0.6226 0.2037 0.2760 0.0454 Uij
H5 0.4052 0.1935 0.3343 0.0406 Uij
H6 0.4055 0.0771 0.3332 0.0406 Uij
H7 0.4998 0.3244 0.7207 0.0473 Uij
H8 0.4633 0.5138 0.6699 0.0480 Uij
H9 0.0600 0.4621 0.3531 0.0463 Uij
H10 0.1188 0.2845 0.3918 0.0377 Uij
H11 0.8929 0.0443 0.6411 0.0488 Uij
H12 0.8084 0.1238 0.6902 0.0488 Uij
H13 0.9011 0.1727 0.6288 0.0488 Uij
H14 0.2005 0.6450 0.5542 0.0543 Uij
H15 0.3372 0.6406 0.5284 0.0543 Uij
H16 0.2027 0.6353 0.4343 0.0543 Uij

loop_
_atom_type_symbol
_atom_type_scat_dispersion_real
_atom_type_scat_dispersion_imag
_atom_type_scat_source
C 0.002 0.002 'International Tables'
H 0.000 0.000 'International Tables'
N 0.004 0.003 'International Tables'
S 0.110 0.124 'International Tables'
O 0.008 0.006 'International Tables'

loop_
_geom_angle_atom_site_label_1
_geom_angle_atom_site_label_2
_geom_angle_atom_site_label_3
_geom_angle
_geom_angle_publ_flag
O1 S1 O2 116.6(2) ?
O1 S1 N2 105.7(2) yes
O1 S1 C5 107.2(2) ?
O2 S1 N2 114.1(2) yes
O2 S1 C5 107.2(2) ?
N2 S1 C5 105.2(2) yes
C1 N1 C4 115.1(3) ?
C1 N1 C12 120.1(3) ?
C4 N1 C12 124.5(4) ?
S1 N2 C4 120.9(3) yes
N1 C1 C2 103.5(4) ?
N1 C1 H1 103.27 ?
N1 C1 H2 105.91 ?
C2 C1 H1 107.66 ?
C2 C1 H2 101.11 ?
H1 C1 H2 132.35 ?
C1 C2 C3 105.9(4) ?
C1 C2 H3 110.31 ?
C1 C2 H4 104.42 ?
C3 C2 H3 114.28 ?
C3 C2 H4 103.13 ?
H3 C2 H4 117.68 ?
C2 C3 C4 104.9(3) ?
C2 C3 H5 112.79 ?
C2 C3 H6 116.22 ?
C4 C3 H5 110.13 ?
C4 C3 H6 108.38 ?
H5 C3 H6 104.41 ?
N1 C4 N2 120.6(3) yes
N1 C4 C3 108.5(4) ?
N2 C4 C3 130.9(4) yes
S1 C5 C6 119.6(3) ?
S1 C5 C10 121.1(3) ?
C6 C5 C10 119.3(4) ?
C5 C6 C7 119.5(4) ?
C5 C6 H7 118.67 ?
C7 C6 H7 121.26 ?
C6 C7 C8 121.5(4) ?
C6 C7 H8 127.69 ?
C8 C7 H8 110.79 ?
C7 C8 C9 118.0(4) ?
C7 C8 C11 119.6(4) ?
C9 C8 C11 122.3(4) ?
C8 C9 C10 120.9(4) ?
C8 C9 H9 121.50 ?
C10 C9 H9 117.48 ?
C5 C10 C9 120.7(4) ?
C5 C10 H10 116.83 ?
C9 C10 H10 122.37 ?
C8 C11 H14 121.31 ?
C8 C11 H15 115.12 ?
C8 C11 H16 120.28 ?
H14 C11 H15 93.21 ?
H14 C11 H16 98.88 ?
H15 C11 H16 103.35 ?
N1 C12 H11 114.63 ?
N1 C12 H12 111.59 ?
N1 C12 H13 100.58 ?
H11 C12 H12 97.71 ?
H11 C12 H13 135.13 ?
H12 C12 H13 93.97 ?

loop_
_geom_bond_atom_site_label_1
_geom_bond_atom_site_label_2
_geom_bond_distance
_geom_bond_publ_flag
S1 O1 1.444(4) ?
S1 O2 1.451(3) ?
S1 N2 1.604(4) yes
S1 C5 1.771(4) yes
N1 C1 1.470(6) ?
N1 C4 1.324(5) ?
N1 C12 1.449(5) ?
N2 C4 1.319(6) yes
C1 C2 1.525(6) ?
C1 H1 1.028 ?
C1 H2 0.987 ?
C2 C3 1.524(7) ?
C2 H3 0.994 ?
C2 H4 0.841 ?
C3 C4 1.524(6) ?
C3 H5 0.976 ?
C3 H6 1.009 ?
C5 C6 1.403(6) ?
C5 C10 1.390(5) ?
C6 C7 1.382(6) ?
C6 H7 1.138 ?
C7 C8 1.409(6) ?
C7 H8 1.035 ?
C8 C9 1.390(6) ?
C8 C11 1.496(6) ?
C9 C10 1.385(6) ?
C9 H9 1.166 ?
C10 H10 0.979 ?
C11 H14 0.926 ?
C11 H15 0.821 ?
C11 H16 0.864 ?
C12 H11 0.997 ?
C12 H12 0.966 ?
C12 H13 0.884 ?

loop_
_geom_torsion_atom_site_label_1
_geom_torsion_atom_site_label_2
_geom_torsion_atom_site_label_3
_geom_torsion_atom_site_label_4
_geom_torsion
_geom_torsion_publ_flag
S1 N2 C4 N1 172.1(3) yes
S1 N2 C4 C3 -10.7(6) yes
S1 C5 C6 C7 -177.1(4) ?
S1 C5 C10 C9 177.2(4) ?
O1 S1 N2 C4 171.2(3) yes
O1 S1 C5 C6 58.7(4) ?
O1 S1 C5 C10 -119.5(4) ?
O2 S1 N2 C4 41.7(4) yes
O2 S1 C5 C6 -175.4(4) yes
O2 S1 C5 C10 6.5(5) yes
N1 C1 C2 C3 -14.1(4) ?
N1 C4 C3 C2 -8.2(4) ?
N2 S1 C5 C6 -53.6(4) yes
N2 S1 C5 C10 128.2(4) yes
N2 C4 N1 C1 176.7(4) ?
N2 C4 N1 C12 2.3(6) ?
N2 C4 C3 C2 174.4(4) ?
C1 N1 C4 C3 -1.1(5) ?
C1 C2 C3 C4 13.7(4) ?
C2 C1 N1 C4 9.8(5) ?
C2 C1 N1 C12 -175.6(4) ?
C3 C4 N1 C12 -175.5(4) ?
C4 N2 S1 C5 -75.5(3) yes
C5 C6 C7 C8 0.0(7) ?
C5 C10 C9 C8 -0.3(8) ?
C6 C5 C10 C9 -0.9(7) ?
C6 C7 C8 C9 -1.1(7) ?
C6 C7 C8 C11 178.3(5) ?
C7 C6 C5 C10 1.1(7) ?
C7 C8 C9 C10 1.3(7) ?
C10 C9 C8 C11 -178.2(5) ?
